data_7230337
loop_
_publ_author_name
'Singh, Manjeet'
'Bhandary, Subhrajyoti'
'Bhowal, Rohit'
'Chopra, Deepak'

_publ_section_title
;
 Observation of bending, cracking and jumping phenomena on cooling and
 heating of tetrahydrate berberine chloride crystals
;
_journal_issue 16
_journal_name_full CrystEngComm
_journal_page_first 2253
_journal_paper_doi 10.1039/C8CE00114F
_journal_volume 20
_journal_year 2018
_chemical_formula_sum 'C20 H22 Cl N O6'
_chemical_formula_weight 407.83
_space_group_crystal_system monoclinic
_space_group_IT_number 15
_space_group_name_Hall '-C 2yc'
_space_group_name_H-M_alt 'C 1 2/c 1'
_symmetry_space_group_name_Hall '-C 2yc'
_symmetry_space_group_name_H-M 'C 1 2/c 1'
_atom_sites_solution_hydrogens mixed
_audit_creation_method SHELXL-2016/6
_audit_update_record
;
2017-12-18 deposited with the CCDC.
2018-03-20 downloaded from the CCDC.
;
_cell_angle_alpha 90
_cell_angle_beta 117.695(7)
_cell_angle_gamma 90
_cell_formula_units_Z 8
_cell_length_a 27.449(7)
_cell_length_b 7.0744(17)
_cell_length_c 21.677(6)
_cell_measurement_reflns_used 2553
_cell_measurement_temperature 110(2)
_cell_measurement_theta_max 24.02
_cell_measurement_theta_min 3.02
_cell_volume 3727.1(17)
_computing_cell_refinement 'Bruker SAINT'
_computing_data_collection 'Bruker APEX2'
_computing_data_reduction 'Bruker SAINT'
_computing_structure_refinement 'SHELXL-2016/6 (Sheldrick, 2016)'
_computing_structure_solution 'SHELXT 2014/5 (Sheldrick, 2014)'
_diffrn_ambient_temperature 110(2)
_diffrn_measured_fraction_theta_full 0.997
_diffrn_measured_fraction_theta_max 0.997
_diffrn_measurement_device_type 'Bruker APEX-II CCD'
_diffrn_measurement_method '\f and \w scans'
_diffrn_radiation_type MoK\a
_diffrn_radiation_wavelength 0.71073
_diffrn_reflns_av_R_equivalents 0.1303
_diffrn_reflns_av_unetI/netI 0.1479
_diffrn_reflns_Laue_measured_fraction_full 0.997
_diffrn_reflns_Laue_measured_fraction_max 0.997
_diffrn_reflns_limit_h_max 30
_diffrn_reflns_limit_h_min -32
_diffrn_reflns_limit_k_max 8
_diffrn_reflns_limit_k_min -8
_diffrn_reflns_limit_l_max 25
_diffrn_reflns_limit_l_min -20
_diffrn_reflns_number 13186
_diffrn_reflns_point_group_measured_fraction_full 0.997
_diffrn_reflns_point_group_measured_fraction_max 0.997
_diffrn_reflns_theta_full 24.999
_diffrn_reflns_theta_max 24.999
_diffrn_reflns_theta_min 2.999
_exptl_absorpt_coefficient_mu 0.244
_exptl_absorpt_correction_type none
_exptl_crystal_colour yellow
_exptl_crystal_density_diffrn 1.454
_exptl_crystal_description plate
_exptl_crystal_F_000 1712
_exptl_crystal_recrystallization_method 'Re-crystallisation from solvent: Acetontrile'
_exptl_crystal_size_max 0.380
_exptl_crystal_size_mid 0.200
_exptl_crystal_size_min 0.040
_refine_diff_density_max 0.356
_refine_diff_density_min -0.375
_refine_diff_density_rms 0.078
_refine_ls_extinction_method none
_refine_ls_goodness_of_fit_ref 1.023
_refine_ls_hydrogen_treatment mixed
_refine_ls_matrix_type full
_refine_ls_number_parameters 265
_refine_ls_number_reflns 3291
_refine_ls_number_restraints 6
_refine_ls_restrained_S_all 1.023
_refine_ls_R_factor_all 0.1602
_refine_ls_R_factor_gt 0.0668
_refine_ls_shift/su_max 0.000
_refine_ls_shift/su_mean 0.000
_refine_ls_structure_factor_coef Fsqd
_refine_ls_weighting_details 'w=1/[\s^2^(Fo^2^)+(0.0438P)^2^] where P=(Fo^2^+2Fc^2^)/3'
_refine_ls_weighting_scheme calc
_refine_ls_wR_factor_gt 0.1078
_refine_ls_wR_factor_ref 0.1273
_reflns_Friedel_coverage 0.000
_reflns_number_gt 1742
_reflns_number_total 3291
_reflns_threshold_expression 'I > 2\s(I)'
_cod_data_source_file c8ce00114f2.cif
_cod_data_source_block shelx_CCDC1
_cod_depositor_comments 'Adding full bibliography for 7230336--7230337.cif.'
_cod_original_cell_volume 3727.1(16)
_cod_database_code 7230337
_shelx_shelxl_version_number 2016/6
_shelx_space_group_comment
;
The symmetry employed for this shelxl refinement is uniquely defined
by the following loop, which should always be used as a source of
symmetry information in preference to the above space-group names.
They are only intended as comments.
;
_shelx_estimated_absorpt_t_min 0.913
_shelx_estimated_absorpt_t_max 0.990

loop_
_space_group_symop_operation_xyz
'x, y, z'
'-x, y, -z+1/2'
'x+1/2, y+1/2, z'
'-x+1/2, y+1/2, -z+1/2'
'-x, -y, -z'
'x, -y, z-1/2'
'-x+1/2, -y+1/2, -z'
'x+1/2, -y+1/2, z-1/2'

loop_
_atom_site_label
_atom_site_type_symbol
_atom_site_fract_x
_atom_site_fract_y
_atom_site_fract_z
_atom_site_U_iso_or_equiv
_atom_site_adp_type
_atom_site_occupancy
_atom_site_site_symmetry_order
_atom_site_calc_flag
_atom_site_refinement_flags_posn
_atom_site_refinement_flags_adp
C1 C 0.47334(16) 0.1658(6) 0.3224(2) 0.0364(12) Uani 1 1 d . .
H1A H 0.443659 0.085390 0.287914 0.044 Uiso 1 1 calc R U
H1B H 0.462534 0.299883 0.311168 0.044 Uiso 1 1 calc R U
C2 C 0.53823(15) 0.1024(5) 0.4317(2) 0.0213(10) Uani 1 1 d . .
C3 C 0.56817(15) 0.0801(5) 0.5024(2) 0.0211(10) Uani 1 1 d . .
H3 H 0.550942 0.077261 0.531599 0.025 Uiso 1 1 calc R U
C4 C 0.62506(15) 0.0617(5) 0.52964(19) 0.0172(9) Uani 1 1 d . .
C5 C 0.66038(14) 0.0308(5) 0.60630(17) 0.0193(10) Uani 1 1 d . .
H5A H 0.664859 -0.106437 0.616292 0.023 Uiso 1 1 calc R U
H5B H 0.642342 0.086762 0.632331 0.023 Uiso 1 1 calc R U
C6 C 0.71600(14) 0.1205(5) 0.62978(18) 0.0199(10) Uani 1 1 d . .
H6A H 0.711903 0.259662 0.625896 0.024 Uiso 1 1 calc R U
H6B H 0.740113 0.088826 0.679295 0.024 Uiso 1 1 calc R U
C7 C 0.79537(15) 0.0202(5) 0.61771(19) 0.0171(9) Uani 1 1 d . .
H7 H 0.815308 0.026275 0.667082 0.021 Uiso 1 1 calc R U
C8 C 0.82358(15) -0.0239(5) 0.57998(18) 0.0148(9) Uani 1 1 d . .
C9 C 0.88076(15) -0.0528(5) 0.61357(18) 0.0156(9) Uani 1 1 d . .
C10 C 0.90764(16) -0.0846(5) 0.5742(2) 0.0217(10) Uani 1 1 d . .
C11 C 0.87700(16) -0.0926(5) 0.50101(19) 0.0195(10) Uani 1 1 d . .
H11 H 0.895748 -0.114537 0.474262 0.023 Uiso 1 1 calc R U
C12 C 0.82161(15) -0.0700(5) 0.46757(19) 0.0186(10) Uani 1 1 d . .
H12 H 0.802143 -0.079187 0.418229 0.022 Uiso 1 1 calc R U
C13 C 0.79278(15) -0.0328(5) 0.50573(18) 0.0139(9) Uani 1 1 d . .
C14 C 0.73592(16) -0.0032(5) 0.47594(19) 0.0203(10) Uani 1 1 d . .
H14 H 0.714693 -0.013344 0.426792 0.024 Uiso 1 1 calc R U
C15 C 0.70935(14) 0.0399(5) 0.51467(18) 0.0146(9) Uani 1 1 d . .
C16 C 0.64985(15) 0.0697(5) 0.48598(19) 0.0166(9) Uani 1 1 d . .
C17 C 0.61781(15) 0.0951(5) 0.41321(19) 0.0207(10) Uani 1 1 d . .
H17 H 0.634122 0.101650 0.383044 0.025 Uiso 1 1 calc R U
C18 C 0.56300(16) 0.1094(5) 0.38892(19) 0.0229(10) Uani 1 1 d . .
C19 C 0.92471(16) -0.2059(6) 0.72201(19) 0.0378(12) Uani 1 1 d . .
H19A H 0.944666 -0.179718 0.772102 0.057 Uiso 1 1 calc R U
H19B H 0.891703 -0.280263 0.711822 0.057 Uiso 1 1 calc R U
H19C H 0.948480 -0.277186 0.707861 0.057 Uiso 1 1 calc R U
C20 C 0.99353(15) -0.1000(6) 0.5705(2) 0.0284(11) Uani 1 1 d . .
H20A H 1.032975 -0.113216 0.602043 0.043 Uiso 1 1 calc R U
H20B H 0.981147 -0.205348 0.537342 0.043 Uiso 1 1 calc R U
H20C H 0.986785 0.019634 0.545051 0.043 Uiso 1 1 calc R U
Cl1 Cl 0.83893(4) 1.03955(14) 0.80869(5) 0.0272(3) Uani 1 1 d . .
N1 N 0.74189(12) 0.0536(4) 0.58697(15) 0.0167(8) Uani 1 1 d . .
O1 O 0.48220(10) 0.1218(4) 0.39297(14) 0.0323(8) Uani 1 1 d . .
O2 O 0.52374(10) 0.1302(4) 0.32052(13) 0.0323(8) Uani 1 1 d . .
O3 O 0.90906(9) -0.0315(4) 0.68444(12) 0.0225(7) Uani 1 1 d . .
O4 O 0.96367(10) -0.1017(4) 0.61031(13) 0.0280(7) Uani 1 1 d . .
O5 O 0.83597(13) 0.3921(4) 0.70828(15) 0.0369(8) Uani 1 1 d D .
H19 H 0.8160(13) 0.481(4) 0.7102(18) 0.044 Uiso 1 1 d D U
H20 H 0.8413(15) 0.314(4) 0.7397(15) 0.044 Uiso 1 1 d D U
O6 O 0.77442(11) 0.7025(4) 0.70711(14) 0.0301(8) Uani 1 1 d D .
H21 H 0.7893(12) 0.783(4) 0.7385(14) 0.036 Uiso 1 1 d D U
H22 H 0.7458(9) 0.662(5) 0.7066(18) 0.036 Uiso 1 1 d D U

loop_
_atom_site_aniso_label
_atom_site_aniso_U_11
_atom_site_aniso_U_22
_atom_site_aniso_U_33
_atom_site_aniso_U_23
_atom_site_aniso_U_13
_atom_site_aniso_U_12
C1 0.035(3) 0.040(3) 0.024(3) -0.001(2) 0.005(2) 0.002(2)
C2 0.019(3) 0.017(2) 0.024(3) 0.001(2) 0.007(2) 0.0009(19)
C3 0.028(3) 0.019(2) 0.018(3) -0.0012(19) 0.013(2) 0.001(2)
C4 0.023(2) 0.015(2) 0.015(2) -0.0005(19) 0.0101(19) 0.0003(19)
C5 0.029(3) 0.021(2) 0.013(2) -0.0008(19) 0.0141(18) 0.004(2)
C6 0.030(3) 0.023(2) 0.009(2) -0.0003(19) 0.0113(19) 0.004(2)
C7 0.023(3) 0.014(2) 0.013(2) 0.0012(18) 0.0070(19) -0.0004(19)
C8 0.020(2) 0.013(2) 0.013(2) -0.0010(18) 0.0089(18) -0.0017(18)
C9 0.022(2) 0.013(2) 0.011(2) 0.0005(19) 0.0067(19) -0.0001(19)
C10 0.027(3) 0.020(3) 0.020(3) 0.001(2) 0.012(2) -0.001(2)
C11 0.030(3) 0.017(2) 0.021(3) -0.0016(19) 0.019(2) 0.002(2)
C12 0.030(3) 0.016(2) 0.013(2) 0.0022(19) 0.013(2) 0.0011(19)
C13 0.018(2) 0.008(2) 0.018(2) -0.0026(19) 0.0097(19) -0.0045(18)
C14 0.033(3) 0.015(2) 0.012(2) 0.0015(18) 0.0102(19) -0.0002(19)
C15 0.022(2) 0.011(2) 0.011(2) -0.0001(18) 0.0072(18) -0.0030(18)
C16 0.023(2) 0.012(2) 0.013(2) -0.0022(18) 0.0064(19) 0.0002(18)
C17 0.024(3) 0.019(2) 0.017(3) -0.0011(19) 0.0082(19) -0.0044(19)
C18 0.031(3) 0.019(2) 0.011(3) -0.0009(19) 0.003(2) -0.003(2)
C19 0.052(3) 0.039(3) 0.015(3) 0.007(2) 0.009(2) 0.006(2)
C20 0.032(3) 0.032(3) 0.036(3) -0.002(2) 0.029(2) 0.002(2)
Cl1 0.0338(6) 0.0311(6) 0.0178(6) 0.0010(5) 0.0128(5) 0.0015(5)
N1 0.025(2) 0.0153(18) 0.0128(19) -0.0014(15) 0.0111(16) 0.0016(16)
O1 0.0244(18) 0.0417(19) 0.0245(18) 0.0001(15) 0.0061(14) 0.0048(14)
O2 0.0193(16) 0.055(2) 0.0182(18) 0.0032(15) 0.0047(14) 0.0043(15)
O3 0.0295(16) 0.0255(17) 0.0118(16) -0.0007(13) 0.0092(12) -0.0008(13)
O4 0.0232(17) 0.0415(19) 0.0271(17) 0.0008(14) 0.0182(14) 0.0002(14)
O5 0.053(2) 0.032(2) 0.038(2) 0.0059(16) 0.0313(18) 0.0068(16)
O6 0.035(2) 0.030(2) 0.029(2) -0.0034(14) 0.0175(16) -0.0042(15)

loop_
_atom_type_symbol
_atom_type_description
_atom_type_scat_dispersion_real
_atom_type_scat_dispersion_imag
_atom_type_scat_source
C C 0.0033 0.0016 'International Tables Vol C Tables 4.2.6.8 and 6.1.1.4'
H H 0.0000 0.0000 'International Tables Vol C Tables 4.2.6.8 and 6.1.1.4'
Cl Cl 0.1484 0.1585 'International Tables Vol C Tables 4.2.6.8 and 6.1.1.4'
N N 0.0061 0.0033 'International Tables Vol C Tables 4.2.6.8 and 6.1.1.4'
O O 0.0106 0.0060 'International Tables Vol C Tables 4.2.6.8 and 6.1.1.4'

loop_
_geom_angle_atom_site_label_1
_geom_angle_atom_site_label_2
_geom_angle_atom_site_label_3
_geom_angle
O2 C1 O1 107.4(3)
O2 C1 H1A 110.2
O1 C1 H1A 110.2
O2 C1 H1B 110.2
O1 C1 H1B 110.2
H1A C1 H1B 108.5
C3 C2 O1 127.9(4)
C3 C2 C18 121.9(4)
O1 C2 C18 110.2(4)
C2 C3 C4 117.1(4)
C2 C3 H3 121.4
C4 C3 H3 121.4
C3 C4 C16 120.7(3)
C3 C4 C5 120.2(3)
C16 C4 C5 119.2(3)
C4 C5 C6 110.2(3)
C4 C5 H5A 109.6
C6 C5 H5A 109.6
C4 C5 H5B 109.6
C6 C5 H5B 109.6
H5A C5 H5B 108.1
N1 C6 C5 111.0(3)
N1 C6 H6A 109.4
C5 C6 H6A 109.4
N1 C6 H6B 109.4
C5 C6 H6B 109.4
H6A C6 H6B 108.0
N1 C7 C8 122.2(3)
N1 C7 H7 118.9
C8 C7 H7 118.9
C7 C8 C9 121.2(3)
C7 C8 C13 118.0(3)
C9 C8 C13 120.7(3)
O3 C9 C10 121.6(3)
O3 C9 C8 118.7(3)
C10 C9 C8 119.5(3)
O4 C10 C9 116.2(3)
O4 C10 C11 124.4(4)
C9 C10 C11 119.4(4)
C12 C11 C10 122.1(4)
C12 C11 H11 119.0
C10 C11 H11 119.0
C11 C12 C13 120.3(3)
C11 C12 H12 119.9
C13 C12 H12 119.9
C14 C13 C12 124.5(3)
C14 C13 C8 117.5(3)
C12 C13 C8 118.0(3)
C15 C14 C13 123.0(3)
C15 C14 H14 118.5
C13 C14 H14 118.5
C14 C15 N1 117.0(3)
C14 C15 C16 125.0(3)
N1 C15 C16 118.0(3)
C4 C16 C17 120.8(4)
C4 C16 C15 120.2(3)
C17 C16 C15 118.9(3)
C18 C17 C16 116.6(4)
C18 C17 H17 121.7
C16 C17 H17 121.7
C17 C18 O2 127.0(4)
C17 C18 C2 122.9(4)
O2 C18 C2 110.1(4)
O3 C19 H19A 109.5
O3 C19 H19B 109.5
H19A C19 H19B 109.5
O3 C19 H19C 109.5
H19A C19 H19C 109.5
H19B C19 H19C 109.5
O4 C20 H20A 109.5
O4 C20 H20B 109.5
H20A C20 H20B 109.5
O4 C20 H20C 109.5
H20A C20 H20C 109.5
H20B C20 H20C 109.5
C7 N1 C15 122.2(3)
C7 N1 C6 119.0(3)
C15 N1 C6 118.7(3)
C2 O1 C1 104.8(3)
C18 O2 C1 105.8(3)
C9 O3 C19 114.0(3)
C10 O4 C20 117.2(3)
H19 O5 H20 109(2)
H21 O6 H22 110(2)

loop_
_geom_bond_atom_site_label_1
_geom_bond_atom_site_label_2
_geom_bond_distance
C1 O2 1.426(4)
C1 O1 1.466(4)
C1 H1A 0.9900
C1 H1B 0.9900
C2 C3 1.370(5)
C2 O1 1.374(4)
C2 C18 1.383(5)
C3 C4 1.395(5)
C3 H3 0.9500
C4 C16 1.400(5)
C4 C5 1.500(5)
C5 C6 1.507(5)
C5 H5A 0.9900
C5 H5B 0.9900
C6 N1 1.484(4)
C6 H6A 0.9900
C6 H6B 0.9900
C7 N1 1.321(4)
C7 C8 1.398(5)
C7 H7 0.9500
C8 C9 1.405(5)
C8 C13 1.430(5)
C9 O3 1.370(4)
C9 C10 1.382(5)
C10 O4 1.369(4)
C10 C11 1.409(5)
C11 C12 1.356(4)
C11 H11 0.9500
C12 C13 1.410(5)
C12 H12 0.9500
C13 C14 1.400(5)
C14 C15 1.378(5)
C14 H14 0.9500
C15 N1 1.401(4)
C15 C16 1.468(5)
C16 C17 1.416(5)
C17 C18 1.347(5)
C17 H17 0.9500
C18 O2 1.377(4)
C19 O3 1.430(4)
C19 H19A 0.9800
C19 H19B 0.9800
C19 H19C 0.9800
C20 O4 1.440(4)
C20 H20A 0.9800
C20 H20B 0.9800
C20 H20C 0.9800
O5 H19 0.844(10)
O5 H20 0.839(10)
O6 H21 0.833(10)
O6 H22 0.832(10)
